data_1528292
loop_
_publ_author_name
'Aidhy D.S.'
'Sinnott, S.B.'
'Wachsmann, D.E.'
'Phillpot, S.R.'
'Nino, J.C.'

_publ_section_title
;
 Structure of delta-Bi2 O3 from density functional theory: a systematic
 crystallographic analysis
;
_journal_name_full 'Journal of Solid State Chemistry'
_journal_page_first 1222
_journal_page_last 1228
_journal_volume 182
_journal_year 2009
_chemical_formula_sum 'Bi2 O3'
_space_group_IT_number 202
_symmetry_space_group_name_Hall '-F 2 2 3'
_symmetry_space_group_name_H-M 'F m -3'
_cell_angle_alpha 90
_cell_angle_beta 90
_cell_angle_gamma 90
_cell_formula_units_Z 16
_cell_length_a 11.19761
_cell_length_b 11.19761
_cell_length_c 11.19761
_cell_volume 1404.029
_citation_journal_id_ASTM JSSCBI
_cod_data_source_file AidhyD.S._JSSCBI_2009_1718.cif
_cod_data_source_block Bi2O3
_cod_database_code 1528292

loop_
_symmetry_equiv_pos_as_xyz
x,y,z
-x,-y,z
x,-y,-z
-x,y,-z
z,x,y
-z,-x,y
z,-x,-y
-z,x,-y
y,z,x
y,-z,-x
-y,z,-x
-y,-z,x
-x,-y,-z
x,y,-z
-x,y,z
x,-y,z
-z,-x,-y
z,x,-y
-z,x,y
z,-x,y
-y,-z,-x
-y,z,x
y,-z,x
y,z,-x
x,y+1/2,z+1/2
-x,-y+1/2,z+1/2
x,-y+1/2,-z+1/2
-x,y+1/2,-z+1/2
z,x+1/2,y+1/2
-z,-x+1/2,y+1/2
z,-x+1/2,-y+1/2
-z,x+1/2,-y+1/2
y,z+1/2,x+1/2
y,-z+1/2,-x+1/2
-y,z+1/2,-x+1/2
-y,-z+1/2,x+1/2
-x,-y+1/2,-z+1/2
x,y+1/2,-z+1/2
-x,y+1/2,z+1/2
x,-y+1/2,z+1/2
-z,-x+1/2,-y+1/2
z,x+1/2,-y+1/2
-z,x+1/2,y+1/2
z,-x+1/2,y+1/2
-y,-z+1/2,-x+1/2
-y,z+1/2,x+1/2
y,-z+1/2,x+1/2
y,z+1/2,-x+1/2
x+1/2,y,z+1/2
-x+1/2,-y,z+1/2
x+1/2,-y,-z+1/2
-x+1/2,y,-z+1/2
z+1/2,x,y+1/2
-z+1/2,-x,y+1/2
z+1/2,-x,-y+1/2
-z+1/2,x,-y+1/2
y+1/2,z,x+1/2
y+1/2,-z,-x+1/2
-y+1/2,z,-x+1/2
-y+1/2,-z,x+1/2
-x+1/2,-y,-z+1/2
x+1/2,y,-z+1/2
-x+1/2,y,z+1/2
x+1/2,-y,z+1/2
-z+1/2,-x,-y+1/2
z+1/2,x,-y+1/2
-z+1/2,x,y+1/2
z+1/2,-x,y+1/2
-y+1/2,-z,-x+1/2
-y+1/2,z,x+1/2
y+1/2,-z,x+1/2
y+1/2,z,-x+1/2
x+1/2,y+1/2,z
-x+1/2,-y+1/2,z
x+1/2,-y+1/2,-z
-x+1/2,y+1/2,-z
z+1/2,x+1/2,y
-z+1/2,-x+1/2,y
z+1/2,-x+1/2,-y
-z+1/2,x+1/2,-y
y+1/2,z+1/2,x
y+1/2,-z+1/2,-x
-y+1/2,z+1/2,-x
-y+1/2,-z+1/2,x
-x+1/2,-y+1/2,-z
x+1/2,y+1/2,-z
-x+1/2,y+1/2,z
x+1/2,-y+1/2,z
-z+1/2,-x+1/2,-y
z+1/2,x+1/2,-y
-z+1/2,x+1/2,y
z+1/2,-x+1/2,y
-y+1/2,-z+1/2,-x
-y+1/2,z+1/2,x
y+1/2,-z+1/2,x
y+1/2,z+1/2,-x

loop_
_atom_site_label
_atom_site_type_symbol
_atom_site_fract_x
_atom_site_fract_y
_atom_site_fract_z
_atom_site_occupancy
_atom_site_U_iso_or_equiv
O2 O-2 0.4038 0.146 0.1279 0.25 0.0
Bi2 Bi+3 0.5 0 0 1 0.0
O1 O-2 0.1279 0.0962 0.146 0.25 0.0
Bi1 Bi+3 0 0 0 1 0.0
Bi3 Bi+3 0.25 0.2229 0 0.5 0.0
